data_7126418
loop_
_publ_author_name
'Guillet, S\'ebastien G'
'Voloshkin, Vladislav A.'
'Saab, Marina'
'Beli\<s, Marek'
'Van Hecke, Kristof'
'Nahra, Fady'
'Nolan, Steven P.'

_publ_section_title
;
 Understanding existing and designing novel synthetic routes to
 Pd-PEPPSI-NHC and Pd-PEPPSI-PR<sub>3</sub> pre-catalysts.
;
_journal_issue 44
_journal_name_full 'Chemical communications (Cambridge, England)'
_journal_page_first 5953
_journal_page_last 5956
_journal_paper_doi 10.1039/d0cc02262d
_journal_volume 56
_journal_year 2020
_chemical_formula_moiety 'C27 H37 N2, 0.5(Cl6 Pd2), C H Cl3'
_chemical_formula_sum 'C28 H38 Cl6 N2 Pd'
_chemical_formula_weight 721.70
_space_group_crystal_system monoclinic
_space_group_IT_number 14
_space_group_name_Hall '-P 2yn'
_space_group_name_H-M_alt 'P 1 21/n 1'
_atom_sites_solution_hydrogens geom
_atom_sites_solution_primary dual
_audit_creation_date 2018-05-19
_audit_creation_method
;
Olex2 1.2
(compiled May 18 2018 14:05:52 for OlexSys, GUI svn.r5497)
;
_audit_update_record
;
2020-01-20 deposited with the CCDC.	2020-04-20 downloaded from the CCDC.
;
_cell_angle_alpha 90
_cell_angle_beta 104.478(3)
_cell_angle_gamma 90
_cell_formula_units_Z 4
_cell_length_a 12.8037(4)
_cell_length_b 17.1488(5)
_cell_length_c 15.3764(4)
_cell_measurement_reflns_used 8757
_cell_measurement_temperature 100.0(1)
_cell_measurement_theta_max 74.5940
_cell_measurement_theta_min 3.8850
_cell_volume 3268.95(17)
_computing_cell_refinement 'CrysAlisPro 1.171.38.41 (Rigaku OD, 2015)'
_computing_data_collection 'CrysAlisPro 1.171.38.41 (Rigaku OD, 2015)'
_computing_data_reduction 'CrysAlisPro 1.171.38.41 (Rigaku OD, 2015)'
_computing_molecular_graphics 'Olex2 (Dolomanov et al., 2009)'
_computing_publication_material 'Olex2 (Dolomanov et al., 2009)'
_computing_structure_refinement 'ShelXL (Sheldrick, 2015)'
_computing_structure_solution 'ShelXT (Sheldrick, 2015)'
_diffrn_ambient_environment N~2~
_diffrn_ambient_temperature 100.0(1)
_diffrn_detector 'CCD plate'
_diffrn_detector_area_resol_mean 10.4839
_diffrn_detector_type Atlas
_diffrn_measured_fraction_theta_full 0.999
_diffrn_measured_fraction_theta_max 0.982
_diffrn_measurement_details
;
List of Runs (angles in degrees, time in seconds):

  # Type    Start    End  Width  t~exp~   \w     \q     \k     \f   Frames
#--------------------------------------------------------------------------
  1  \w    -66.00  33.00   1.00    5.00    --  -41.68  38.00   0.00   99
  2  \w    -83.00  38.00   1.00    5.00    --  -41.68  19.00 120.00  121
  3  \w     23.00  98.00   1.00    5.00    --   41.68-125.00-180.00   75
  4  \w     81.00 178.00   1.00   25.00    --  109.13  30.00  30.00   97
  5  \w     36.00 117.00   1.00   25.00    --  109.13-125.00  60.00   81
  6  \w     94.00 178.00   1.00   25.00    --  109.13 125.00-150.00   84
  7  \w     36.00 135.00   1.00   25.00    --  109.13 -45.00-150.00   99
  8  \w     36.00 135.00   1.00   25.00    --  109.13 -45.00   0.00   99
  9  \w   -118.00  -9.00   1.00    5.00    --  -41.68 -77.00   0.00  109
 10  \w   -118.00  -9.00   1.00    5.00    --  -41.68 -77.00 120.00  109
 11  \w     77.00 178.00   1.00   25.00    --  109.13  77.00 -60.00  101
 12  \w     26.00 110.00   1.00   25.00    --  109.13 -94.00-150.00   84
 13  \w     83.00 178.00   1.00   25.00    --  109.13  45.00-120.00   95
 14  \w     56.00 178.00   1.00   25.00    --  109.13  15.00-180.00  122
 15  \w    -70.00  31.00   1.00    5.00    --  -41.68  57.00-120.00  101
 16  \w   -118.00  -9.00   1.00    5.00    --  -41.68 -77.00-120.00  109
 17  \w     80.00 160.00   1.00   25.00    --  109.13  61.00  60.00   80
;
_diffrn_measurement_device 'four-circle diffractometer'
_diffrn_measurement_device_type 'SuperNova, Dual, Cu at zero, Atlas'
_diffrn_measurement_method '\w scans'
_diffrn_orient_matrix_type 'CrysAlisPro convention (1999,Acta A55,543-557)'
_diffrn_orient_matrix_UB_11 0.0491017000
_diffrn_orient_matrix_UB_12 -0.0017767000
_diffrn_orient_matrix_UB_13 -0.0818071000
_diffrn_orient_matrix_UB_21 0.1064008000
_diffrn_orient_matrix_UB_22 -0.0318456000
_diffrn_orient_matrix_UB_23 0.0597585000
_diffrn_orient_matrix_UB_31 -0.0415464000
_diffrn_orient_matrix_UB_32 -0.0839282000
_diffrn_orient_matrix_UB_33 -0.0211117000
_diffrn_radiation_monochromator mirror
_diffrn_radiation_probe x-ray
_diffrn_radiation_type CuK\a
_diffrn_radiation_wavelength 1.54184
_diffrn_reflns_av_R_equivalents 0.0923
_diffrn_reflns_av_unetI/netI 0.0651
_diffrn_reflns_Laue_measured_fraction_full 0.999
_diffrn_reflns_Laue_measured_fraction_max 0.982
_diffrn_reflns_limit_h_max 16
_diffrn_reflns_limit_h_min -16
_diffrn_reflns_limit_k_max 18
_diffrn_reflns_limit_k_min -21
_diffrn_reflns_limit_l_max 19
_diffrn_reflns_limit_l_min -19
_diffrn_reflns_number 31549
_diffrn_reflns_point_group_measured_fraction_full 0.999
_diffrn_reflns_point_group_measured_fraction_max 0.982
_diffrn_reflns_theta_full 67.684
_diffrn_reflns_theta_max 75.401
_diffrn_reflns_theta_min 3.932
_diffrn_source 'micro-focus sealed X-ray tube'
_diffrn_source_type 'SuperNova (Cu) X-ray Source'
_exptl_absorpt_coefficient_mu 9.242
_exptl_absorpt_correction_T_max 0.993
_exptl_absorpt_correction_T_min 0.965
_exptl_absorpt_correction_type gaussian
_exptl_absorpt_process_details
;
CrysAlisPro 1.171.38.41 (Rigaku Oxford Diffraction, 2015)
Numerical absorption correction based on gaussian integration over
			a multifaceted crystal model
Empirical absorption correction using spherical harmonics,
 implemented in SCALE3 ABSPACK scaling algorithm.
;
_exptl_crystal_colour 'clear brownish yellow'
_exptl_crystal_colour_lustre clear
_exptl_crystal_colour_modifier brownish
_exptl_crystal_colour_primary yellow
_exptl_crystal_density_diffrn 1.466
_exptl_crystal_description needle
_exptl_crystal_F_000 1472
_exptl_crystal_size_max 0.347
_exptl_crystal_size_mid 0.054
_exptl_crystal_size_min 0.044
_refine_diff_density_max 0.967
_refine_diff_density_min -1.151
_refine_diff_density_rms 0.125
_refine_ls_extinction_method none
_refine_ls_goodness_of_fit_ref 1.030
_refine_ls_hydrogen_treatment constr
_refine_ls_matrix_type full
_refine_ls_number_parameters 342
_refine_ls_number_reflns 6643
_refine_ls_number_restraints 6
_refine_ls_restrained_S_all 1.033
_refine_ls_R_factor_all 0.0746
_refine_ls_R_factor_gt 0.0559
_refine_ls_shift/su_max 0.001
_refine_ls_shift/su_mean 0.000
_refine_ls_structure_factor_coef Fsqd
_refine_ls_weighting_details 'w=1/[\s^2^(Fo^2^)+(0.0900P)^2^+1.7065P] where P=(Fo^2^+2Fc^2^)/3'
_refine_ls_weighting_scheme calc
_refine_ls_wR_factor_gt 0.1446
_refine_ls_wR_factor_ref 0.1635
_reflns_Friedel_coverage 0.000
_reflns_number_gt 5073
_reflns_number_total 6643
_reflns_threshold_expression 'I > 2\s(I)'
_cod_data_source_file d0cc02262d2.cif
_cod_data_source_block fn036
_cod_depositor_comments 'Adding full bibliography for 7126418--7126420.cif.'
_cod_database_code 7126418
_shelxl_version_number 2013-4
_chemical_oxdiff_formula 'C28 H38 Cl6 N2 Pd'
_shelx_space_group_comment
;
The symmetry employed for this shelxl refinement is uniquely defined
by the following loop, which should always be used as a source of
symmetry information in preference to the above space-group names.
They are only intended as comments.
;
_reflns_odcompleteness_completeness 99.98
_reflns_odcompleteness_iscentric 1
_reflns_odcompleteness_theta 66.97
_olex2_refinement_description
;
1. Fixed Uiso
 At 1.2 times of:
  All C(H) groups
 At 1.5 times of:
  All C(H,H,H) groups
2. Uiso/Uaniso restraints and constraints
Uanis(C27) \\sim Ueq: with sigma of 0.01 and sigma for terminal atoms of 0.02
3.a Ternary CH refined with riding coordinates:
 C28(H28), C10(H10), C13(H13), C22(H22), C25(H25)
3.b Aromatic/amide H refined with riding coordinates:
 C1(H1), C2(H2), C3(H3), C6(H6), C7(H7), C8(H8), C18(H18), C19(H19), C20(H20)
3.c Idealised Me refined as rotating group:
 C11(H11A,H11B,H11C), C12(H12A,H12B,H12C), C14(H14A,H14B,H14C), C15(H15A,H15B,
 H15C), C23(H23A,H23B,H23C), C24(H24A,H24B,H24C), C26(H26A,H26B,H26C), C27(H27A,
 H27B,H27C)
;
_olex2_exptl_crystal_mounting_method 'mounted on a nylon loop'
_olex2_submission_special_instructions 'No special instructions were received'
_oxdiff_exptl_absorpt_empirical_details
;
Empirical correction (ABSPACK) includes:
- Absorption correction using spherical harmonics
- Frame scaling
;
_oxdiff_exptl_absorpt_empirical_full_max 1.481
_oxdiff_exptl_absorpt_empirical_full_min 0.553

loop_
_space_group_symop_operation_xyz
'x, y, z'
'-x+1/2, y+1/2, -z+1/2'
'-x, -y, -z'
'x-1/2, -y-1/2, z-1/2'

loop_
_atom_site_label
_atom_site_type_symbol
_atom_site_fract_x
_atom_site_fract_y
_atom_site_fract_z
_atom_site_U_iso_or_equiv
_atom_site_adp_type
_atom_site_occupancy
_atom_site_site_symmetry_order
_atom_site_calc_flag
_atom_site_refinement_flags_posn
_atom_site_refinement_flags_adp
_atom_site_refinement_flags_occupancy
_atom_site_disorder_assembly
_atom_site_disorder_group
Pd1 Pd 0.93983(3) 0.58834(2) 0.97013(2) 0.03015(13) Uani 1 1 d . . . . .
Cl1 Cl 0.76927(10) 0.63492(8) 0.95184(8) 0.0394(3) Uani 1 1 d . . . . .
Cl2 Cl 0.99870(10) 0.70251(7) 0.92279(8) 0.0353(3) Uani 1 1 d . . . . .
Cl3 Cl 0.88851(10) 0.46588(7) 1.01107(9) 0.0373(3) Uani 1 1 d . . . . .
Cl4 Cl 0.75821(13) 0.97066(10) 0.29980(12) 0.0575(4) Uani 1 1 d . . . . .
Cl5 Cl 0.60725(12) 0.86749(10) 0.18450(9) 0.0496(3) Uani 1 1 d . . . . .
Cl6 Cl 0.75937(15) 0.80687(11) 0.34068(11) 0.0596(4) Uani 1 1 d . . . . .
C28 C 0.6791(5) 0.8870(3) 0.2960(4) 0.0404(12) Uani 1 1 d . . . . .
H28 H 0.6261 0.8964 0.3329 0.049 Uiso 1 1 calc R . . . .
N1 N 0.6833(3) 0.7599(2) 0.6785(3) 0.0283(8) Uani 1 1 d . . . . .
N2 N 0.8149(3) 0.7362(2) 0.6186(2) 0.0276(8) Uani 1 1 d . . . . .
C1 C 0.7190(4) 0.7685(3) 0.6048(3) 0.0287(9) Uani 1 1 d . . . . .
H1 H 0.6813 0.7938 0.5512 0.034 Uiso 1 1 calc R . . . .
C2 C 0.8420(4) 0.7048(3) 0.7044(3) 0.0331(10) Uani 1 1 d . . . . .
H2 H 0.9064 0.6774 0.7314 0.040 Uiso 1 1 calc R . . . .
C3 C 0.7606(4) 0.7200(3) 0.7423(3) 0.0310(10) Uani 1 1 d . . . . .
H3 H 0.7567 0.7061 0.8012 0.037 Uiso 1 1 calc R . . . .
C4 C 0.5805(4) 0.7875(3) 0.6891(3) 0.0332(10) Uani 1 1 d . . . . .
C5 C 0.4925(5) 0.7375(4) 0.6654(4) 0.0433(13) Uani 1 1 d . . . . .
C6 C 0.3939(5) 0.7666(5) 0.6742(4) 0.060(2) Uani 1 1 d . . . . .
H6 H 0.3315 0.7346 0.6591 0.072 Uiso 1 1 calc R . . . .
C7 C 0.3861(6) 0.8408(5) 0.7043(4) 0.0604(19) Uani 1 1 d . . . . .
H7 H 0.3183 0.8591 0.7104 0.072 Uiso 1 1 calc R . . . .
C8 C 0.4737(6) 0.8894(4) 0.7260(4) 0.0495(15) Uani 1 1 d . . . . .
H8 H 0.4653 0.9410 0.7456 0.059 Uiso 1 1 calc R . . . .
C9 C 0.5746(5) 0.8639(3) 0.7197(3) 0.0351(11) Uani 1 1 d . . . . .
C10 C 0.6746(6) 0.9160(3) 0.7453(4) 0.0460(14) Uani 1 1 d . . . . .
H10 H 0.7188 0.9079 0.7009 0.055 Uiso 1 1 calc R . . . .
C11 C 0.7427(7) 0.8934(4) 0.8396(5) 0.063(2) Uani 1 1 d . . . . .
H11A H 0.6987 0.8982 0.8830 0.095 Uiso 1 1 calc GR . . . .
H11B H 0.8052 0.9283 0.8569 0.095 Uiso 1 1 calc GR . . . .
H11C H 0.7677 0.8395 0.8386 0.095 Uiso 1 1 calc GR . . . .
C12 C 0.6473(7) 1.0025(4) 0.7475(4) 0.0563(18) Uani 1 1 d . . . . .
H12A H 0.5979 1.0174 0.6903 0.084 Uiso 1 1 calc GR . . . .
H12B H 0.7136 1.0334 0.7569 0.084 Uiso 1 1 calc GR . . . .
H12C H 0.6129 1.0123 0.7967 0.084 Uiso 1 1 calc GR . . . .
C13 C 0.5053(6) 0.6531(4) 0.6355(4) 0.0560(18) Uani 1 1 d . . . . .
H13 H 0.5718 0.6506 0.6127 0.067 Uiso 1 1 calc R . . . .
C14 C 0.5196(7) 0.5970(5) 0.7143(6) 0.066(2) Uani 1 1 d . . . . .
H14A H 0.5851 0.6108 0.7602 0.098 Uiso 1 1 calc GR . . . .
H14B H 0.5261 0.5437 0.6934 0.098 Uiso 1 1 calc GR . . . .
H14C H 0.4570 0.6006 0.7399 0.098 Uiso 1 1 calc GR . . . .
C15 C 0.4090(8) 0.6301(5) 0.5584(6) 0.083(3) Uani 1 1 d . . . . .
H15A H 0.3446 0.6243 0.5814 0.125 Uiso 1 1 calc GR . . . .
H15B H 0.4244 0.5805 0.5324 0.125 Uiso 1 1 calc GR . . . .
H15C H 0.3964 0.6707 0.5121 0.125 Uiso 1 1 calc GR . . . .
C16 C 0.8849(4) 0.7354(3) 0.5572(3) 0.0302(10) Uani 1 1 d . . . . .
C17 C 0.9533(5) 0.7996(4) 0.5604(4) 0.0407(12) Uani 1 1 d . . . . .
C18 C 1.0227(5) 0.7963(4) 0.5027(5) 0.0532(16) Uani 1 1 d . . . . .
H18 H 1.0710 0.8382 0.5017 0.064 Uiso 1 1 calc R . . . .
C19 C 1.0211(6) 0.7327(4) 0.4473(5) 0.0561(17) Uani 1 1 d . . . . .
H19 H 1.0691 0.7316 0.4091 0.067 Uiso 1 1 calc R . . . .
C20 C 0.9525(5) 0.6711(4) 0.4456(4) 0.0469(14) Uani 1 1 d . . . . .
H20 H 0.9527 0.6285 0.4061 0.056 Uiso 1 1 calc R . . . .
C21 C 0.8814(4) 0.6710(3) 0.5026(3) 0.0345(11) Uani 1 1 d . . . . .
C22 C 0.8035(5) 0.6042(3) 0.5005(3) 0.0360(11) Uani 1 1 d . . . . .
H22 H 0.7855 0.6031 0.5601 0.043 Uiso 1 1 calc R . . . .
C23 C 0.8509(6) 0.5243(4) 0.4872(5) 0.0549(16) Uani 1 1 d . . . . .
H23A H 0.8717 0.5237 0.4300 0.082 Uiso 1 1 calc GR . . . .
H23B H 0.7967 0.4837 0.4865 0.082 Uiso 1 1 calc GR . . . .
H23C H 0.9145 0.5143 0.5366 0.082 Uiso 1 1 calc GR . . . .
C24 C 0.6983(6) 0.6177(4) 0.4292(5) 0.0551(16) Uani 1 1 d . . . . .
H24A H 0.6682 0.6685 0.4391 0.083 Uiso 1 1 calc GR . . . .
H24B H 0.6466 0.5765 0.4332 0.083 Uiso 1 1 calc GR . . . .
H24C H 0.7125 0.6168 0.3694 0.083 Uiso 1 1 calc GR . . . .
C25 C 0.9544(5) 0.8682(4) 0.6227(4) 0.0485(15) Uani 1 1 d . . . . .
H25 H 0.8966 0.8585 0.6547 0.058 Uiso 1 1 calc R . . . .
C26 C 0.9277(10) 0.9434(5) 0.5736(7) 0.092(3) Uani 1 1 d . . . . .
H26A H 0.9838 0.9560 0.5427 0.138 Uiso 1 1 calc GR . . . .
H26B H 0.9236 0.9849 0.6164 0.138 Uiso 1 1 calc GR . . . .
H26C H 0.8580 0.9386 0.5295 0.138 Uiso 1 1 calc GR . . . .
C27 C 1.0582(9) 0.8730(5) 0.6929(9) 0.125(5) Uani 1 1 d . U . . .
H27A H 1.0708 0.8239 0.7264 0.187 Uiso 1 1 calc GR . . . .
H27B H 1.0547 0.9159 0.7341 0.187 Uiso 1 1 calc GR . . . .
H27C H 1.1174 0.8823 0.6642 0.187 Uiso 1 1 calc GR . . . .

loop_
_atom_site_aniso_label
_atom_site_aniso_U_11
_atom_site_aniso_U_22
_atom_site_aniso_U_33
_atom_site_aniso_U_23
_atom_site_aniso_U_13
_atom_site_aniso_U_12
Pd1 0.0364(2) 0.0331(2) 0.02228(19) 0.00148(13) 0.00991(14) 0.00038(14)
Cl1 0.0388(6) 0.0491(7) 0.0332(6) 0.0091(5) 0.0142(5) 0.0075(5)
Cl2 0.0414(6) 0.0334(6) 0.0289(5) 0.0039(4) 0.0046(5) -0.0038(5)
Cl3 0.0382(6) 0.0367(6) 0.0403(6) 0.0078(5) 0.0164(5) 0.0017(5)
Cl4 0.0540(8) 0.0505(8) 0.0677(10) -0.0093(7) 0.0145(7) -0.0063(7)
Cl5 0.0517(8) 0.0633(9) 0.0331(6) 0.0041(6) 0.0094(6) -0.0079(7)
Cl6 0.0701(10) 0.0620(10) 0.0480(8) 0.0174(7) 0.0172(7) 0.0264(8)
C28 0.041(3) 0.045(3) 0.037(3) 0.003(2) 0.012(2) 0.007(2)
N1 0.037(2) 0.0274(19) 0.0217(18) 0.0002(15) 0.0090(16) -0.0005(16)
N2 0.036(2) 0.0288(19) 0.0188(17) 0.0015(15) 0.0085(15) -0.0028(16)
C1 0.039(2) 0.027(2) 0.022(2) -0.0009(17) 0.0099(18) -0.0035(19)
C2 0.043(3) 0.034(3) 0.023(2) 0.0017(19) 0.011(2) 0.003(2)
C3 0.043(3) 0.030(2) 0.019(2) 0.0050(18) 0.0055(19) 0.002(2)
C4 0.036(3) 0.043(3) 0.022(2) 0.002(2) 0.0091(19) 0.003(2)
C5 0.043(3) 0.062(4) 0.027(2) 0.001(2) 0.013(2) -0.013(3)
C6 0.040(3) 0.105(6) 0.036(3) 0.011(4) 0.012(3) -0.014(3)
C7 0.048(4) 0.097(6) 0.040(3) 0.014(4) 0.017(3) 0.019(4)
C8 0.060(4) 0.061(4) 0.033(3) 0.013(3) 0.021(3) 0.019(3)
C9 0.047(3) 0.040(3) 0.018(2) 0.0079(19) 0.008(2) 0.013(2)
C10 0.062(4) 0.030(3) 0.046(3) -0.004(2) 0.014(3) 0.003(2)
C11 0.082(5) 0.038(3) 0.056(4) -0.001(3) -0.007(4) 0.004(3)
C12 0.098(6) 0.035(3) 0.037(3) 0.001(2) 0.019(3) 0.007(3)
C13 0.065(4) 0.069(4) 0.039(3) -0.011(3) 0.022(3) -0.034(4)
C14 0.074(5) 0.059(4) 0.064(5) 0.000(4) 0.018(4) -0.019(4)
C15 0.102(7) 0.084(6) 0.054(4) -0.003(4) 0.001(4) -0.055(5)
C16 0.034(2) 0.036(3) 0.022(2) 0.0033(19) 0.0099(18) 0.002(2)
C17 0.039(3) 0.049(3) 0.033(3) 0.006(2) 0.008(2) -0.010(2)
C18 0.040(3) 0.067(4) 0.055(4) 0.017(3) 0.016(3) -0.007(3)
C19 0.053(4) 0.073(5) 0.052(4) 0.023(3) 0.031(3) 0.014(3)
C20 0.057(4) 0.053(4) 0.039(3) 0.009(3) 0.027(3) 0.014(3)
C21 0.039(3) 0.039(3) 0.024(2) 0.001(2) 0.007(2) 0.005(2)
C22 0.048(3) 0.036(3) 0.025(2) -0.004(2) 0.011(2) 0.003(2)
C23 0.069(4) 0.044(3) 0.056(4) -0.001(3) 0.025(3) 0.012(3)
C24 0.051(4) 0.048(4) 0.061(4) -0.002(3) 0.005(3) -0.010(3)
C25 0.053(3) 0.044(3) 0.044(3) -0.003(3) 0.004(3) -0.021(3)
C26 0.130(9) 0.074(6) 0.078(6) 0.017(5) 0.036(6) 0.051(6)
C27 0.114(8) 0.055(5) 0.150(10) -0.036(6) -0.071(7) 0.016(5)

loop_
_atom_type_symbol
_atom_type_description
_atom_type_scat_dispersion_real
_atom_type_scat_dispersion_imag
_atom_type_scat_source
C C 0.0181 0.0091 'International Tables Vol C Tables 4.2.6.8 and 6.1.1.4'
H H 0.0000 0.0000 'International Tables Vol C Tables 4.2.6.8 and 6.1.1.4'
Cl Cl 0.3639 0.7018 'International Tables Vol C Tables 4.2.6.8 and 6.1.1.4'
N N 0.0311 0.0180 'International Tables Vol C Tables 4.2.6.8 and 6.1.1.4'
Pd Pd 0.1215 3.9337 'International Tables Vol C Tables 4.2.6.8 and 6.1.1.4'

loop_
_exptl_crystal_face_index_h
_exptl_crystal_face_index_k
_exptl_crystal_face_index_l
_exptl_crystal_face_perp_dist
-1 -11 1 0.0297
1 11 -1 0.0147
-4 -1 -8 0.1260
4 4 7 0.1966
0 -10 4 0.0938
8 0 -6 0.0466
-8 0 6 0.0010
7 -4 -6 0.0453

loop_
_geom_angle_atom_site_label_1
_geom_angle_atom_site_label_2
_geom_angle_atom_site_label_3
_geom_angle
_geom_angle_site_symmetry_1
_geom_angle_site_symmetry_3
_geom_angle_publ_flag
Cl1 Pd1 Cl2 92.45(5) . . ?
Cl1 Pd1 Cl3 91.32(5) . . ?
Cl1 Pd1 Cl3 177.10(5) . 3_767 ?
Cl2 Pd1 Cl3 90.31(5) . 3_767 ?
Cl2 Pd1 Cl3 174.95(5) . . ?
Cl3 Pd1 Cl3 85.88(5) . 3_767 ?
Pd1 Cl3 Pd1 94.12(5) . 3_767 ?
Cl4 C28 Cl5 110.2(3) . . ?
Cl4 C28 Cl6 110.6(3) . . ?
Cl4 C28 H28 108.6 . . ?
Cl5 C28 H28 108.6 . . ?
Cl6 C28 Cl5 110.1(3) . . ?
Cl6 C28 H28 108.6 . . ?
C1 N1 C3 108.7(4) . . ?
C1 N1 C4 125.1(4) . . ?
C3 N1 C4 126.2(4) . . ?
C1 N2 C2 108.6(4) . . ?
C1 N2 C16 127.0(4) . . ?
C2 N2 C16 124.4(4) . . ?
N1 C1 H1 125.6 . . ?
N2 C1 N1 108.7(4) . . ?
N2 C1 H1 125.6 . . ?
N2 C2 H2 126.2 . . ?
C3 C2 N2 107.6(4) . . ?
C3 C2 H2 126.2 . . ?
N1 C3 H3 126.8 . . ?
C2 C3 N1 106.4(4) . . ?
C2 C3 H3 126.8 . . ?
C5 C4 N1 118.0(5) . . ?
C5 C4 C9 123.8(5) . . ?
C9 C4 N1 118.1(5) . . ?
C4 C5 C6 116.6(6) . . ?
C4 C5 C13 121.3(6) . . ?
C6 C5 C13 122.1(6) . . ?
C5 C6 H6 119.7 . . ?
C7 C6 C5 120.7(7) . . ?
C7 C6 H6 119.7 . . ?
C6 C7 H7 119.2 . . ?
C6 C7 C8 121.7(6) . . ?
C8 C7 H7 119.2 . . ?
C7 C8 H8 119.7 . . ?
C7 C8 C9 120.7(7) . . ?
C9 C8 H8 119.7 . . ?
C4 C9 C10 121.4(5) . . ?
C8 C9 C4 116.5(6) . . ?
C8 C9 C10 122.1(6) . . ?
C9 C10 H10 108.8 . . ?
C9 C10 C11 109.6(5) . . ?
C11 C10 H10 108.8 . . ?
C12 C10 C9 113.1(6) . . ?
C12 C10 H10 108.8 . . ?
C12 C10 C11 107.6(5) . . ?
C10 C11 H11A 109.5 . . ?
C10 C11 H11B 109.5 . . ?
C10 C11 H11C 109.5 . . ?
H11A C11 H11B 109.5 . . ?
H11A C11 H11C 109.5 . . ?
H11B C11 H11C 109.5 . . ?
C10 C12 H12A 109.5 . . ?
C10 C12 H12B 109.5 . . ?
C10 C12 H12C 109.5 . . ?
H12A C12 H12B 109.5 . . ?
H12A C12 H12C 109.5 . . ?
H12B C12 H12C 109.5 . . ?
C5 C13 H13 108.0 . . ?
C14 C13 C5 110.9(5) . . ?
C14 C13 H13 108.0 . . ?
C14 C13 C15 111.5(6) . . ?
C15 C13 C5 110.4(7) . . ?
C15 C13 H13 108.0 . . ?
C13 C14 H14A 109.5 . . ?
C13 C14 H14B 109.5 . . ?
C13 C14 H14C 109.5 . . ?
H14A C14 H14B 109.5 . . ?
H14A C14 H14C 109.5 . . ?
H14B C14 H14C 109.5 . . ?
C13 C15 H15A 109.5 . . ?
C13 C15 H15B 109.5 . . ?
C13 C15 H15C 109.5 . . ?
H15A C15 H15B 109.5 . . ?
H15A C15 H15C 109.5 . . ?
H15B C15 H15C 109.5 . . ?
C17 C16 N2 116.8(5) . . ?
C21 C16 N2 118.1(5) . . ?
C21 C16 C17 125.1(5) . . ?
C16 C17 C18 115.8(6) . . ?
C16 C17 C25 122.7(5) . . ?
C18 C17 C25 121.5(6) . . ?
C17 C18 H18 119.8 . . ?
C19 C18 C17 120.5(6) . . ?
C19 C18 H18 119.8 . . ?
C18 C19 H19 118.9 . . ?
C20 C19 C18 122.1(6) . . ?
C20 C19 H19 118.9 . . ?
C19 C20 H20 120.1 . . ?
C19 C20 C21 119.9(6) . . ?
C21 C20 H20 120.1 . . ?
C16 C21 C20 116.7(5) . . ?
C16 C21 C22 122.6(5) . . ?
C20 C21 C22 120.7(5) . . ?
C21 C22 H22 107.2 . . ?
C21 C22 C23 113.5(5) . . ?
C21 C22 C24 111.0(5) . . ?
C23 C22 H22 107.2 . . ?
C24 C22 H22 107.2 . . ?
C24 C22 C23 110.3(5) . . ?
C22 C23 H23A 109.5 . . ?
C22 C23 H23B 109.5 . . ?
C22 C23 H23C 109.5 . . ?
H23A C23 H23B 109.5 . . ?
H23A C23 H23C 109.5 . . ?
H23B C23 H23C 109.5 . . ?
C22 C24 H24A 109.5 . . ?
C22 C24 H24B 109.5 . . ?
C22 C24 H24C 109.5 . . ?
H24A C24 H24B 109.5 . . ?
H24A C24 H24C 109.5 . . ?
H24B C24 H24C 109.5 . . ?
C17 C25 H25 106.8 . . ?
C26 C25 C17 112.8(6) . . ?
C26 C25 H25 106.8 . . ?
C26 C25 C27 111.7(7) . . ?
C27 C25 C17 111.5(7) . . ?
C27 C25 H25 106.8 . . ?
C25 C26 H26A 109.5 . . ?
C25 C26 H26B 109.5 . . ?
C25 C26 H26C 109.5 . . ?
H26A C26 H26B 109.5 . . ?
H26A C26 H26C 109.5 . . ?
H26B C26 H26C 109.5 . . ?
C25 C27 H27A 109.5 . . ?
C25 C27 H27B 109.5 . . ?
C25 C27 H27C 109.5 . . ?
H27A C27 H27B 109.5 . . ?
H27A C27 H27C 109.5 . . ?
H27B C27 H27C 109.5 . . ?

loop_
_geom_bond_atom_site_label_1
_geom_bond_atom_site_label_2
_geom_bond_distance
_geom_bond_site_symmetry_2
_geom_bond_publ_flag
Pd1 Cl1 2.2757(13) . ?
Pd1 Cl2 2.2815(12) . ?
Pd1 Cl3 2.3335(13) . ?
Pd1 Cl3 2.3370(13) 3_767 ?
Cl3 Pd1 2.3370(13) 3_767 ?
Cl4 C28 1.748(6) . ?
Cl5 C28 1.764(6) . ?
Cl6 C28 1.751(6) . ?
C28 H28 1.0000 . ?
N1 C1 1.331(6) . ?
N1 C3 1.388(6) . ?
N1 C4 1.446(6) . ?
N2 C1 1.315(7) . ?
N2 C2 1.387(6) . ?
N2 C16 1.455(6) . ?
C1 H1 0.9500 . ?
C2 H2 0.9500 . ?
C2 C3 1.340(7) . ?
C3 H3 0.9500 . ?
C4 C5 1.391(8) . ?
C4 C9 1.399(8) . ?
C5 C6 1.396(10) . ?
C5 C13 1.539(10) . ?
C6 H6 0.9500 . ?
C6 C7 1.365(12) . ?
C7 H7 0.9500 . ?
C7 C8 1.369(11) . ?
C8 H8 0.9500 . ?
C8 C9 1.390(8) . ?
C9 C10 1.530(9) . ?
C10 H10 1.0000 . ?
C10 C11 1.543(9) . ?
C10 C12 1.526(8) . ?
C11 H11A 0.9800 . ?
C11 H11B 0.9800 . ?
C11 H11C 0.9800 . ?
C12 H12A 0.9800 . ?
C12 H12B 0.9800 . ?
C12 H12C 0.9800 . ?
C13 H13 1.0000 . ?
C13 C14 1.521(10) . ?
C13 C15 1.533(10) . ?
C14 H14A 0.9800 . ?
C14 H14B 0.9800 . ?
C14 H14C 0.9800 . ?
C15 H15A 0.9800 . ?
C15 H15B 0.9800 . ?
C15 H15C 0.9800 . ?
C16 C17 1.400(8) . ?
C16 C21 1.382(7) . ?
C17 C18 1.405(8) . ?
C17 C25 1.515(9) . ?
C18 H18 0.9500 . ?
C18 C19 1.381(11) . ?
C19 H19 0.9500 . ?
C19 C20 1.370(10) . ?
C20 H20 0.9500 . ?
C20 C21 1.412(7) . ?
C21 C22 1.514(8) . ?
C22 H22 1.0000 . ?
C22 C23 1.533(8) . ?
C22 C24 1.528(9) . ?
C23 H23A 0.9800 . ?
C23 H23B 0.9800 . ?
C23 H23C 0.9800 . ?
C24 H24A 0.9800 . ?
C24 H24B 0.9800 . ?
C24 H24C 0.9800 . ?
C25 H25 1.0000 . ?
C25 C26 1.489(10) . ?
C25 C27 1.490(10) . ?
C26 H26A 0.9800 . ?
C26 H26B 0.9800 . ?
C26 H26C 0.9800 . ?
C27 H27A 0.9800 . ?
C27 H27B 0.9800 . ?
C27 H27C 0.9800 . ?

loop_
_exptl_oxdiff_crystal_face_indexfrac_h
_exptl_oxdiff_crystal_face_indexfrac_k
_exptl_oxdiff_crystal_face_indexfrac_l
_exptl_oxdiff_crystal_face_x
_exptl_oxdiff_crystal_face_y
_exptl_oxdiff_crystal_face_z
-1.0028 -10.9803 1.0081 -0.1122 0.3032 0.9419
1.0028 10.9803 -1.0081 0.1122 -0.3032 -0.9419
-4.0090 -0.9842 -7.9933 0.4588 -0.8729 0.4179
4.0091 3.9800 6.9916 -0.3822 0.7176 -0.6482
-0.0005 -9.9868 4.0052 -0.3099 0.5573 0.7536
8.0165 -0.0030 -5.9973 0.8843 0.4947 -0.2062
-8.0165 0.0030 5.9973 -0.8843 -0.4947 0.2062
7.0142 -3.9946 -5.9940 0.8419 0.5153 0.1704
